data_9012624
loop_
_publ_author_name
'Rastsvetaeva, R. K.'
'Pushcharovsky, D. Y.'
'Borutskii, B. E.'

_publ_section_title
;Crystal structure of K,F-edenite from Khibini Locality: Khibini alkali
 massif, Yum'erchorr mountain, Kola Peninsula, Russia
;
_journal_name_full 'Crystallography Reports'
_journal_page_first 27
_journal_page_last 30
_journal_volume 40
_journal_year 1995
_chemical_compound_source 'Khibini alkali massif, Yum'erchorr mountain, Kola Peninsula, Russia'
_chemical_formula_sum 'Al1.06 Ca1.65 F2 Fe0.85 K0.33 Mg3.74 Mn0.04 Na1.22 O22 Si6.94 Sr0.01 Ti0.16'
_chemical_name_mineral Fluoro-edenite
_space_group_IT_number 12
_symmetry_space_group_name_Hall '-C 2y'
_symmetry_space_group_name_H-M 'C 1 2/m 1'
_cell_angle_alpha 90
_cell_angle_beta 104.94
_cell_angle_gamma 90
_cell_formula_units_Z 2
_cell_length_a 9.911
_cell_length_b 18.030
_cell_length_c 5.279
_cell_volume 911.445
_database_code_amcsd 0012347
_exptl_crystal_density_diffrn 3.169
_cod_original_formula_sum 'K.33 Na1.22 Ca1.65 Sr.01 Mg3.74 Fe.85 Mn.04 Ti.16 Si6.94 Al1.06 O22 F2'
_cod_database_code 9012624

loop_
_space_group_symop_operation_xyz
x,y,z
1/2+x,1/2+y,z
x,-y,z
1/2+x,1/2-y,z
-x,y,-z
1/2-x,1/2+y,-z
-x,-y,-z
1/2-x,1/2-y,-z

loop_
_atom_site_label
_atom_site_fract_x
_atom_site_fract_y
_atom_site_fract_z
_atom_site_occupancy
_atom_site_U_iso_or_equiv
_atom_site_type_symbol
_atom_site_attached_hydrogens
KAm 0.50000 0.00000 0.00000 0.20000 0.03800 K 0
NaAm 0.50000 0.00000 0.00000 0.30000 0.03800 Na 0
KA2 0.45760 0.00000 0.90300 0.06500 0.03420 K 0
NaA2 0.45760 0.00000 0.90300 0.18500 0.03420 Na 0
CaM4 0.50000 0.22200 0.50000 0.72000 0.01203 Ca 0
SrM4 0.50000 0.22200 0.50000 0.00500 0.01203 Sr 0
NaM4 0.50000 0.22200 0.50000 0.27500 0.01203 Na 0
MgM1 0.00000 0.08900 0.50000 0.91000 0.00899 Mg 0
Fe3+M1 0.00000 0.08900 0.50000 0.09000 0.00899 Fe 0
MgM2 0.00000 0.17760 0.00000 0.51500 0.00861 Mg 0
Fe2+M2 0.00000 0.17760 0.00000 0.28000 0.00861 Fe 0
CaM2 0.00000 0.17760 0.00000 0.10500 0.00861 Ca 0
Mn2+M2 0.00000 0.17760 0.00000 0.02000 0.00861 Mn 0
Ti4+M2 0.00000 0.17760 0.00000 0.08000 0.00861 Ti 0
MgM3 0.00000 0.00000 0.00000 0.89000 0.01064 Mg 0
Fe3+M3 0.00000 0.00000 0.00000 0.11000 0.01064 Fe 0
SiT1 0.27970 0.08450 0.30110 0.73500 0.00747 Si 0
AlT1 0.27970 0.08450 0.30110 0.26500 0.00747 Al 0
SiT2 0.28830 0.17150 0.80710 1.00000 0.00684 Si 0
O1 0.11030 0.08510 0.21970 1.00000 0.00887 O 0
O2 0.11940 0.17020 0.72610 1.00000 0.00975 O 0
F3 0.10380 0.00000 0.71430 1.00000 0.01241 F 0
O4 0.36320 0.24880 0.79210 1.00000 0.01241 O 0
O5 0.34740 0.13440 0.10260 1.00000 0.01418 O 0
O6 0.34480 0.11700 0.59970 1.00000 0.01254 O 0
O7 0.34080 0.00000 0.29120 1.00000 0.01418 O 0

loop_
_cod_changelog_entry_id
_cod_changelog_entry_author
_cod_changelog_entry_date
_cod_changelog_entry_text
1
;cod-tools version 3.8.0
Id: cif_guess_AMCSD_atom_types 9581 2023-05-17 12:35:41Z saulius
;
2023-05-23T09:21:41+03:00
;Derived atom types and hydrogen counts
from atom names that follow the AMCSD naming convention
(Wat == water, O-H == hydroxyl).
;

loop_
_cod_related_entry_id
_cod_related_entry_database
_cod_related_entry_code
1 AMCSD 0012347
